data_7053951
loop_
_publ_author_name
'Deepthi, Sadanala Bhavya'
'Trivedi, Rajiv'
'Giribabu, Lingamallu'
'Sujitha, Pombala'
'Ganesh Kumar, C.'
'Sridhar, B.'

_publ_section_title
;
 (4-Ferrocenylphenyl)propargyl ether derived carbohydrate triazoles:
 influence of a hydrophobic linker on the electrochemical and cytotoxic
 properties
;
_journal_issue 1
_journal_name_full 'New Journal of Chemistry'
_journal_page_first 227
_journal_paper_doi 10.1039/c3nj01022h
_journal_volume 38
_journal_year 2014
_chemical_formula_moiety 'C19 H16 Fe O'
_chemical_formula_sum 'C19 H16 Fe O'
_chemical_formula_weight 316.17
_chemical_name_systematic
;
?
;
_space_group_IT_number 14
_symmetry_cell_setting monoclinic
_symmetry_space_group_name_Hall '-P 2ybc'
_symmetry_space_group_name_H-M 'P 1 21/c 1'
_atom_sites_solution_hydrogens geom
_atom_sites_solution_primary direct
_atom_sites_solution_secondary difmap
_audit_creation_method SHELXL-97
_cell_angle_alpha 90.00
_cell_angle_beta 99.613(2)
_cell_angle_gamma 90.00
_cell_formula_units_Z 4
_cell_length_a 17.913(2)
_cell_length_b 9.5455(12)
_cell_length_c 8.8695(11)
_cell_measurement_reflns_used 5624
_cell_measurement_temperature 294(2)
_cell_measurement_theta_max 25.74
_cell_measurement_theta_min 2.43
_cell_volume 1495.3(3)
_computing_cell_refinement 'SAINT (Bruker, 2001)'
_computing_data_collection 'SMART (Bruker, 2001)'
_computing_data_reduction SAINT
_computing_molecular_graphics 'SHELXTL/PC (Sheldrick, 1990)'
_computing_publication_material SHELXL97
_computing_structure_refinement 'SHELXL-97 (Sheldrick, 2008)'
_computing_structure_solution 'SHELXS-97 (Sheldrick, 2008)'
_diffrn_ambient_temperature 294(2)
_diffrn_measured_fraction_theta_full 0.997
_diffrn_measured_fraction_theta_max 0.997
_diffrn_measurement_device 'Bruker SMART APEX CCD area-detector'
_diffrn_measurement_device_type 'CCD Area Detector'
_diffrn_measurement_method '\w scan'
_diffrn_radiation_monochromator graphite
_diffrn_radiation_source 'fine-focus sealed tube'
_diffrn_radiation_type MoK\a
_diffrn_radiation_wavelength 0.71073
_diffrn_reflns_av_R_equivalents 0.0244
_diffrn_reflns_av_sigmaI/netI 0.0176
_diffrn_reflns_limit_h_max 21
_diffrn_reflns_limit_h_min -21
_diffrn_reflns_limit_k_max 11
_diffrn_reflns_limit_k_min -11
_diffrn_reflns_limit_l_max 10
_diffrn_reflns_limit_l_min -10
_diffrn_reflns_number 12814
_diffrn_reflns_theta_full 25.00
_diffrn_reflns_theta_max 25.00
_diffrn_reflns_theta_min 2.31
_diffrn_standards_number 0
_exptl_absorpt_coefficient_mu 1.003
_exptl_absorpt_correction_type none
_exptl_crystal_colour red
_exptl_crystal_density_diffrn 1.404
_exptl_crystal_density_method 'not measured'
_exptl_crystal_description plate
_exptl_crystal_F_000 656
_exptl_crystal_size_max 0.11
_exptl_crystal_size_mid 0.06
_exptl_crystal_size_min 0.04
_refine_diff_density_max 0.300
_refine_diff_density_min -0.166
_refine_diff_density_rms 0.040
_refine_ls_extinction_method none
_refine_ls_goodness_of_fit_ref 1.037
_refine_ls_hydrogen_treatment mixed
_refine_ls_matrix_type full
_refine_ls_number_parameters 190
_refine_ls_number_reflns 2628
_refine_ls_number_restraints 0
_refine_ls_restrained_S_all 1.037
_refine_ls_R_factor_all 0.0360
_refine_ls_R_factor_gt 0.0309
_refine_ls_shift/su_max 0.001
_refine_ls_shift/su_mean 0.000
_refine_ls_structure_factor_coef Fsqd
_refine_ls_weighting_details 'calc w=1/[\s^2^(Fo^2^)+(0.0456P)^2^+0.3490P] where P=(Fo^2^+2Fc^2^)/3'
_refine_ls_weighting_scheme calc
_refine_ls_wR_factor_gt 0.0808
_refine_ls_wR_factor_ref 0.0842
_reflns_number_gt 2296
_reflns_number_total 2628
_reflns_threshold_expression I>2\s(I)
_cod_data_source_file c3nj01022h.txt
_cod_data_source_block ap72
_cod_original_sg_symbol_H-M 'P 21/c'
_cod_database_code 7053951

loop_
_symmetry_equiv_pos_as_xyz
'x, y, z'
'-x, y+1/2, -z+1/2'
'-x, -y, -z'
'x, -y-1/2, z-1/2'

loop_
_atom_site_label
_atom_site_type_symbol
_atom_site_fract_x
_atom_site_fract_y
_atom_site_fract_z
_atom_site_U_iso_or_equiv
_atom_site_adp_type
_atom_site_occupancy
_atom_site_symmetry_multiplicity
_atom_site_calc_flag
_atom_site_refinement_flags
C1 C -0.08623(18) 0.5757(4) -0.1379(4) 0.1086(10) Uani 1 1 d .
H1 H -0.1126 0.5451 -0.0622 0.130 Uiso 1 1 calc R
C2 C -0.05368(14) 0.6136(3) -0.2314(3) 0.0800(7) Uani 1 1 d .
C3 C -0.01217(15) 0.6566(3) -0.3510(3) 0.0898(8) Uani 1 1 d .
H3A H -0.0454 0.6519 -0.4491 0.108 Uiso 1 1 calc R
H3B H 0.0041 0.7530 -0.3337 0.108 Uiso 1 1 calc R
C4 C 0.11386(14) 0.5844(3) -0.2411(3) 0.0705(6) Uani 1 1 d .
C5 C 0.12392(13) 0.6918(3) -0.1364(3) 0.0675(6) Uani 1 1 d .
H5 H 0.0861 0.7582 -0.1344 0.081 Uiso 1 1 calc R
C6 C 0.19112(12) 0.6996(2) -0.0339(2) 0.0607(5) Uani 1 1 d .
H6 H 0.1979 0.7726 0.0365 0.073 Uiso 1 1 calc R
C7 C 0.24830(11) 0.6031(2) -0.0328(2) 0.0539(5) Uani 1 1 d .
C8 C 0.23516(15) 0.4942(2) -0.1367(3) 0.0700(6) Uani 1 1 d .
H8 H 0.2720 0.4256 -0.1371 0.084 Uiso 1 1 calc R
C9 C 0.16894(17) 0.4854(3) -0.2392(3) 0.0785(7) Uani 1 1 d .
H9 H 0.1615 0.4112 -0.3080 0.094 Uiso 1 1 calc R
C10 C 0.36511(15) 0.3040(2) 0.2987(3) 0.0778(7) Uani 1 1 d .
H10 H 0.3805 0.2324 0.2309 0.093 Uiso 1 1 calc R
C11 C 0.29216(16) 0.3582(3) 0.2916(4) 0.0999(11) Uani 1 1 d .
H11 H 0.2469 0.3307 0.2197 0.120 Uiso 1 1 calc R
C12 C 0.2958(3) 0.4556(4) 0.4104(6) 0.1261(17) Uani 1 1 d .
H12 H 0.2533 0.5103 0.4359 0.151 Uiso 1 1 calc R
C13 C 0.3696(3) 0.4605(3) 0.4860(4) 0.1062(12) Uani 1 1 d .
H13 H 0.3887 0.5202 0.5739 0.127 Uiso 1 1 calc R
C14 C 0.41125(16) 0.3677(3) 0.4183(3) 0.0808(7) Uani 1 1 d .
H14 H 0.4656 0.3503 0.4489 0.097 Uiso 1 1 calc R
C15 C 0.32195(11) 0.6193(2) 0.0673(2) 0.0538(5) Uani 1 1 d .
C16 C 0.38991(12) 0.5477(3) 0.0523(3) 0.0639(5) Uani 1 1 d .
H16 H 0.3952 0.4757 -0.0239 0.077 Uiso 1 1 calc R
C17 C 0.44860(13) 0.5978(3) 0.1666(3) 0.0718(6) Uani 1 1 d .
H17 H 0.5015 0.5669 0.1827 0.086 Uiso 1 1 calc R
C18 C 0.41770(14) 0.6999(2) 0.2526(3) 0.0709(6) Uani 1 1 d .
H18 H 0.4452 0.7522 0.3396 0.085 Uiso 1 1 calc R
C19 C 0.33992(13) 0.7127(2) 0.1928(2) 0.0596(5) Uani 1 1 d .
H19 H 0.3041 0.7751 0.2319 0.072 Uiso 1 1 calc R
Fe1 Fe 0.364571(16) 0.51270(3) 0.26329(3) 0.05339(13) Uani 1 1 d .
O1 O 0.05224(10) 0.5703(3) -0.3550(2) 0.0984(6) Uani 1 1 d .

loop_
_atom_site_aniso_label
_atom_site_aniso_U_11
_atom_site_aniso_U_22
_atom_site_aniso_U_33
_atom_site_aniso_U_23
_atom_site_aniso_U_13
_atom_site_aniso_U_12
C1 0.085(2) 0.115(3) 0.124(3) 0.023(2) 0.0129(19) -0.0115(19)
C2 0.0651(15) 0.0783(17) 0.0900(18) 0.0094(14) -0.0057(14) -0.0026(12)
C3 0.0834(18) 0.105(2) 0.0745(16) 0.0140(15) -0.0050(13) 0.0081(16)
C4 0.0680(14) 0.0832(17) 0.0603(13) -0.0027(12) 0.0106(11) -0.0009(12)
C5 0.0644(14) 0.0673(14) 0.0737(14) 0.0016(11) 0.0202(11) 0.0079(11)
C6 0.0653(13) 0.0538(11) 0.0672(13) -0.0063(10) 0.0233(10) -0.0036(10)
C7 0.0628(12) 0.0478(10) 0.0552(11) 0.0006(9) 0.0221(9) -0.0036(9)
C8 0.0728(15) 0.0593(13) 0.0781(16) -0.0135(11) 0.0135(12) 0.0069(10)
C9 0.0856(18) 0.0743(16) 0.0738(16) -0.0224(12) 0.0082(13) 0.0013(13)
C10 0.107(2) 0.0402(11) 0.0914(18) 0.0072(11) 0.0306(15) 0.0057(12)
C11 0.0691(17) 0.0814(19) 0.143(3) 0.055(2) 0.0006(17) -0.0238(15)
C12 0.151(3) 0.080(2) 0.180(4) 0.065(3) 0.125(3) 0.049(2)
C13 0.189(4) 0.0683(17) 0.0717(18) 0.0088(14) 0.052(2) 0.005(2)
C14 0.0841(17) 0.0707(15) 0.0857(17) 0.0228(14) 0.0082(14) 0.0039(13)
C15 0.0609(12) 0.0471(10) 0.0575(11) 0.0020(9) 0.0216(9) -0.0053(9)
C16 0.0634(13) 0.0695(13) 0.0652(13) -0.0009(11) 0.0295(11) -0.0056(11)
C17 0.0586(13) 0.0785(16) 0.0815(16) 0.0080(13) 0.0213(11) -0.0125(11)
C18 0.0808(16) 0.0562(13) 0.0739(15) 0.0035(11) 0.0078(12) -0.0203(11)
C19 0.0781(14) 0.0397(10) 0.0622(12) 0.0030(9) 0.0150(11) -0.0041(9)
Fe1 0.0587(2) 0.04293(18) 0.0623(2) 0.00219(12) 0.02110(14) 0.00050(12)
O1 0.0810(12) 0.1328(17) 0.0757(12) -0.0193(12) -0.0031(9) 0.0118(12)

loop_
_atom_type_symbol
_atom_type_description
_atom_type_scat_dispersion_real
_atom_type_scat_dispersion_imag
_atom_type_scat_source
C C 0.0033 0.0016 'International Tables Vol C Tables 4.2.6.8 and 6.1.1.4'
H H 0.0000 0.0000 'International Tables Vol C Tables 4.2.6.8 and 6.1.1.4'
O O 0.0106 0.0060 'International Tables Vol C Tables 4.2.6.8 and 6.1.1.4'
Fe Fe 0.3463 0.8444 'International Tables Vol C Tables 4.2.6.8 and 6.1.1.4'

loop_
_geom_angle_atom_site_label_1
_geom_angle_atom_site_label_2
_geom_angle_atom_site_label_3
_geom_angle
C2 C1 H1 180.0
C1 C2 C3 178.1(4)
O1 C3 C2 111.8(2)
O1 C3 H3A 109.3
C2 C3 H3A 109.3
O1 C3 H3B 109.3
C2 C3 H3B 109.3
H3A C3 H3B 107.9
C9 C4 O1 115.6(2)
C9 C4 C5 119.7(2)
O1 C4 C5 124.7(2)
C4 C5 C6 119.0(2)
C4 C5 H5 120.5
C6 C5 H5 120.5
C7 C6 C5 122.2(2)
C7 C6 H6 118.9
C5 C6 H6 118.9
C6 C7 C8 117.0(2)
C6 C7 C15 121.71(18)
C8 C7 C15 121.14(19)
C9 C8 C7 121.3(2)
C9 C8 H8 119.3
C7 C8 H8 119.3
C4 C9 C8 120.6(2)
C4 C9 H9 119.7
C8 C9 H9 119.7
C14 C10 C11 108.0(3)
C14 C10 Fe1 70.72(14)
C11 C10 Fe1 69.36(14)
C14 C10 H10 126.0
C11 C10 H10 126.0
Fe1 C10 H10 126.0
C10 C11 C12 106.7(3)
C10 C11 Fe1 70.02(14)
C12 C11 Fe1 69.89(17)
C10 C11 H11 126.6
C12 C11 H11 126.6
Fe1 C11 H11 126.6
C13 C12 C11 108.0(3)
C13 C12 Fe1 70.45(18)
C11 C12 Fe1 69.41(16)
C13 C12 H12 126.0
C11 C12 H12 126.0
Fe1 C12 H12 126.0
C14 C13 C12 108.4(3)
C14 C13 Fe1 70.61(16)
C12 C13 Fe1 69.59(19)
C14 C13 H13 125.8
C12 C13 H13 125.8
Fe1 C13 H13 125.8
C13 C14 C10 109.0(3)
C13 C14 Fe1 70.18(17)
C10 C14 Fe1 69.61(14)
C13 C14 H14 125.5
C10 C14 H14 125.5
Fe1 C14 H14 125.5
C19 C15 C16 106.81(19)
C19 C15 C7 127.02(18)
C16 C15 C7 126.12(18)
C19 C15 Fe1 69.08(11)
C16 C15 Fe1 68.70(12)
C7 C15 Fe1 129.03(13)
C17 C16 C15 108.4(2)
C17 C16 Fe1 69.44(13)
C15 C16 Fe1 70.47(11)
C17 C16 H16 125.8
C15 C16 H16 125.8
Fe1 C16 H16 125.8
C18 C17 C16 108.0(2)
C18 C17 Fe1 70.15(12)
C16 C17 Fe1 69.61(12)
C18 C17 H17 126.0
C16 C17 H17 126.0
Fe1 C17 H17 126.0
C17 C18 C19 108.0(2)
C17 C18 Fe1 69.27(13)
C19 C18 Fe1 69.69(11)
C17 C18 H18 126.0
C19 C18 H18 126.0
Fe1 C18 H18 126.0
C18 C19 C15 108.71(19)
C18 C19 Fe1 69.73(12)
C15 C19 Fe1 70.19(11)
C18 C19 H19 125.6
C15 C19 H19 125.6
Fe1 C19 H19 125.6
C11 Fe1 C12 40.70(15)
C11 Fe1 C10 40.62(11)
C12 Fe1 C10 67.61(12)
C11 Fe1 C17 152.89(14)
C12 Fe1 C17 164.28(19)
C10 Fe1 C17 118.56(11)
C11 Fe1 C13 67.75(15)
C12 Fe1 C13 39.96(16)
C10 Fe1 C13 66.83(12)
C17 Fe1 C13 126.70(16)
C11 Fe1 C16 119.07(13)
C12 Fe1 C16 154.03(19)
C10 Fe1 C16 108.10(10)
C17 Fe1 C16 40.94(9)
C13 Fe1 C16 164.07(15)
C11 Fe1 C14 67.41(11)
C12 Fe1 C14 66.67(14)
C10 Fe1 C14 39.67(10)
C17 Fe1 C14 108.03(11)
C13 Fe1 C14 39.21(12)
C16 Fe1 C14 127.41(11)
C11 Fe1 C19 128.05(11)
C12 Fe1 C19 109.17(11)
C10 Fe1 C19 165.96(10)
C17 Fe1 C19 68.38(10)
C13 Fe1 C19 120.20(11)
C16 Fe1 C19 68.41(9)
C14 Fe1 C19 153.09(10)
C11 Fe1 C18 165.55(13)
C12 Fe1 C18 127.57(16)
C10 Fe1 C18 152.25(11)
C17 Fe1 C18 40.59(10)
C13 Fe1 C18 108.48(13)
C16 Fe1 C18 68.49(10)
C14 Fe1 C18 119.18(11)
C19 Fe1 C18 40.58(9)
C11 Fe1 C15 108.31(10)
C12 Fe1 C15 120.18(15)
C10 Fe1 C15 127.88(10)
C17 Fe1 C15 68.83(9)
C13 Fe1 C15 154.13(13)
C16 Fe1 C15 40.83(8)
C14 Fe1 C15 165.07(10)
C19 Fe1 C15 40.73(8)
C18 Fe1 C15 68.60(9)
C4 O1 C3 118.7(2)

loop_
_geom_bond_atom_site_label_1
_geom_bond_atom_site_label_2
_geom_bond_distance
C1 C2 1.149(4)
C1 H1 0.9300
C2 C3 1.452(4)
C3 O1 1.423(3)
C3 H3A 0.9700
C3 H3B 0.9700
C4 C9 1.365(4)
C4 O1 1.373(3)
C4 C5 1.374(3)
C5 C6 1.384(3)
C5 H5 0.9300
C6 C7 1.377(3)
C6 H6 0.9300
C7 C8 1.383(3)
C7 C15 1.470(3)
C8 C9 1.371(4)
C8 H8 0.9300
C9 H9 0.9300
C10 C14 1.373(4)
C10 C11 1.397(4)
C10 Fe1 2.016(2)
C10 H10 0.9800
C11 C12 1.399(5)
C11 Fe1 2.008(2)
C11 H11 0.9800
C12 C13 1.380(6)
C12 Fe1 2.014(3)
C12 H12 0.9800
C13 C14 1.361(4)
C13 Fe1 2.025(3)
C13 H13 0.9800
C14 Fe1 2.030(2)
C14 H14 0.9800
C15 C19 1.421(3)
C15 C16 1.421(3)
C15 Fe1 2.049(2)
C16 C17 1.416(3)
C16 Fe1 2.025(2)
C16 H16 0.9800
C17 C18 1.407(3)
C17 Fe1 2.023(2)
C17 H17 0.9800
C18 C19 1.411(3)
C18 Fe1 2.035(2)
C18 H18 0.9800
C19 Fe1 2.0340(19)
C19 H19 0.9800

loop_
_geom_torsion_atom_site_label_1
_geom_torsion_atom_site_label_2
_geom_torsion_atom_site_label_3
_geom_torsion_atom_site_label_4
_geom_torsion
C1 C2 C3 O1 -42(9)
C9 C4 C5 C6 2.1(4)
O1 C4 C5 C6 -175.4(2)
C4 C5 C6 C7 -0.3(3)
C5 C6 C7 C8 -1.7(3)
C5 C6 C7 C15 174.51(19)
C6 C7 C8 C9 1.8(4)
C15 C7 C8 C9 -174.4(2)
O1 C4 C9 C8 175.8(2)
C5 C4 C9 C8 -1.9(4)
C7 C8 C9 C4 -0.1(4)
C14 C10 C11 C12 -0.2(3)
Fe1 C10 C11 C12 -60.61(18)
C14 C10 C11 Fe1 60.44(17)
C10 C11 C12 C13 0.5(3)
Fe1 C11 C12 C13 -60.2(2)
C10 C11 C12 Fe1 60.69(18)
C11 C12 C13 C14 -0.7(3)
Fe1 C12 C13 C14 -60.2(2)
C11 C12 C13 Fe1 59.5(2)
C12 C13 C14 C10 0.6(3)
Fe1 C13 C14 C10 -58.96(19)
C12 C13 C14 Fe1 59.6(2)
C11 C10 C14 C13 -0.3(3)
Fe1 C10 C14 C13 59.31(19)
C11 C10 C14 Fe1 -59.59(17)
C6 C7 C15 C19 13.7(3)
C8 C7 C15 C19 -170.3(2)
C6 C7 C15 C16 -163.6(2)
C8 C7 C15 C16 12.5(3)
C6 C7 C15 Fe1 105.7(2)
C8 C7 C15 Fe1 -78.3(3)
C19 C15 C16 C17 -0.5(2)
C7 C15 C16 C17 177.20(18)
Fe1 C15 C16 C17 -59.28(15)
C19 C15 C16 Fe1 58.79(13)
C7 C15 C16 Fe1 -123.52(19)
C15 C16 C17 C18 0.1(3)
Fe1 C16 C17 C18 -59.86(16)
C15 C16 C17 Fe1 59.91(15)
C16 C17 C18 C19 0.4(3)
Fe1 C17 C18 C19 -59.12(15)
C16 C17 C18 Fe1 59.53(16)
C17 C18 C19 C15 -0.7(2)
Fe1 C18 C19 C15 -59.57(13)
C17 C18 C19 Fe1 58.86(15)
C16 C15 C19 C18 0.7(2)
C7 C15 C19 C18 -176.92(18)
Fe1 C15 C19 C18 59.29(14)
C16 C15 C19 Fe1 -58.55(14)
C7 C15 C19 Fe1 123.79(19)
C10 C11 Fe1 C12 -117.3(3)
C12 C11 Fe1 C10 117.3(3)
C10 C11 Fe1 C17 48.3(3)
C12 C11 Fe1 C17 165.6(3)
C10 C11 Fe1 C13 -79.9(2)
C12 C11 Fe1 C13 37.4(2)
C10 C11 Fe1 C16 84.14(19)
C12 C11 Fe1 C16 -158.6(2)
C10 C11 Fe1 C14 -37.30(17)
C12 C11 Fe1 C14 80.0(2)
C10 C11 Fe1 C19 168.43(14)
C12 C11 Fe1 C19 -74.3(2)
C10 C11 Fe1 C18 -157.4(4)
C12 C11 Fe1 C18 -40.2(5)
C10 C11 Fe1 C15 127.43(17)
C12 C11 Fe1 C15 -115.3(2)
C13 C12 Fe1 C11 118.9(3)
C13 C12 Fe1 C10 80.2(2)
C11 C12 Fe1 C10 -38.75(18)
C13 C12 Fe1 C17 -36.3(5)
C11 C12 Fe1 C17 -155.2(4)
C11 C12 Fe1 C13 -118.9(3)
C13 C12 Fe1 C16 165.7(2)
C11 C12 Fe1 C16 46.8(3)
C13 C12 Fe1 C14 36.96(18)
C11 C12 Fe1 C14 -81.95(19)
C13 C12 Fe1 C19 -114.47(19)
C11 C12 Fe1 C19 126.62(18)
C13 C12 Fe1 C18 -72.8(2)
C11 C12 Fe1 C18 168.29(16)
C13 C12 Fe1 C15 -157.92(17)
C11 C12 Fe1 C15 83.17(19)
C14 C10 Fe1 C11 -118.8(3)
C14 C10 Fe1 C12 -80.0(2)
C11 C10 Fe1 C12 38.8(2)
C14 C10 Fe1 C17 84.01(18)
C11 C10 Fe1 C17 -157.21(19)
C14 C10 Fe1 C13 -36.5(2)
C11 C10 Fe1 C13 82.3(2)
C14 C10 Fe1 C16 127.38(17)
C11 C10 Fe1 C16 -113.8(2)
C11 C10 Fe1 C14 118.8(3)
C14 C10 Fe1 C19 -159.4(3)
C11 C10 Fe1 C19 -40.6(5)
C14 C10 Fe1 C18 49.3(3)
C11 C10 Fe1 C18 168.1(2)
C14 C10 Fe1 C15 168.42(15)
C11 C10 Fe1 C15 -72.8(2)
C18 C17 Fe1 C11 170.4(2)
C16 C17 Fe1 C11 51.4(3)
C18 C17 Fe1 C12 -46.5(5)
C16 C17 Fe1 C12 -165.5(4)
C18 C17 Fe1 C10 -155.98(15)
C16 C17 Fe1 C10 84.97(17)
C18 C17 Fe1 C13 -74.8(2)
C16 C17 Fe1 C13 166.18(15)
C18 C17 Fe1 C16 119.0(2)
C18 C17 Fe1 C14 -114.10(16)
C16 C17 Fe1 C14 126.86(16)
C18 C17 Fe1 C19 37.52(14)
C16 C17 Fe1 C19 -81.53(15)
C16 C17 Fe1 C18 -119.0(2)
C18 C17 Fe1 C15 81.41(15)
C16 C17 Fe1 C15 -37.64(14)
C14 C13 Fe1 C11 81.1(2)
C12 C13 Fe1 C11 -38.08(19)
C14 C13 Fe1 C12 119.2(3)
C14 C13 Fe1 C10 36.88(18)
C12 C13 Fe1 C10 -82.3(2)
C14 C13 Fe1 C17 -72.4(2)
C12 C13 Fe1 C17 168.5(2)
C14 C13 Fe1 C16 -37.6(5)
C12 C13 Fe1 C16 -156.7(4)
C12 C13 Fe1 C14 -119.2(3)
C14 C13 Fe1 C19 -156.75(17)
C12 C13 Fe1 C19 84.1(2)
C14 C13 Fe1 C18 -113.8(2)
C12 C13 Fe1 C18 127.0(2)
C14 C13 Fe1 C15 167.30(19)
C12 C13 Fe1 C15 48.1(4)
C17 C16 Fe1 C11 -155.96(16)
C15 C16 Fe1 C11 84.62(16)
C17 C16 Fe1 C12 171.1(2)
C15 C16 Fe1 C12 51.7(3)
C17 C16 Fe1 C10 -113.00(16)
C15 C16 Fe1 C10 127.57(14)
C15 C16 Fe1 C17 -119.4(2)
C17 C16 Fe1 C13 -44.3(5)
C15 C16 Fe1 C13 -163.7(4)
C17 C16 Fe1 C14 -73.31(19)
C15 C16 Fe1 C14 167.26(13)
C17 C16 Fe1 C19 81.47(15)
C15 C16 Fe1 C19 -37.96(12)
C17 C16 Fe1 C18 37.69(15)
C15 C16 Fe1 C18 -81.74(14)
C17 C16 Fe1 C15 119.4(2)
C13 C14 Fe1 C11 -82.0(2)
C10 C14 Fe1 C11 38.18(18)
C13 C14 Fe1 C12 -37.6(2)
C10 C14 Fe1 C12 82.6(2)
C13 C14 Fe1 C10 -120.2(3)
C13 C14 Fe1 C17 126.5(2)
C10 C14 Fe1 C17 -113.28(17)
C10 C14 Fe1 C13 120.2(3)
C13 C14 Fe1 C16 167.8(2)
C10 C14 Fe1 C16 -71.97(19)
C13 C14 Fe1 C19 48.9(3)
C10 C14 Fe1 C19 169.13(19)
C13 C14 Fe1 C18 83.7(2)
C10 C14 Fe1 C18 -156.14(15)
C13 C14 Fe1 C15 -158.1(4)
C10 C14 Fe1 C15 -37.9(4)
C18 C19 Fe1 C11 167.56(18)
C15 C19 Fe1 C11 -72.67(19)
C18 C19 Fe1 C12 125.9(2)
C15 C19 Fe1 C12 -114.3(2)
C18 C19 Fe1 C10 -159.9(4)
C15 C19 Fe1 C10 -40.1(4)
C18 C19 Fe1 C17 -37.52(14)
C15 C19 Fe1 C17 82.24(14)
C18 C19 Fe1 C13 83.3(2)
C15 C19 Fe1 C13 -156.89(19)
C18 C19 Fe1 C16 -81.72(14)
C15 C19 Fe1 C16 38.05(12)
C18 C19 Fe1 C14 49.9(3)
C15 C19 Fe1 C14 169.6(2)
C15 C19 Fe1 C18 119.76(18)
C18 C19 Fe1 C15 -119.76(18)
C17 C18 Fe1 C11 -162.3(4)
C19 C18 Fe1 C11 -42.8(5)
C17 C18 Fe1 C12 165.6(2)
C19 C18 Fe1 C12 -74.9(2)
C17 C18 Fe1 C10 50.2(3)
C19 C18 Fe1 C10 169.67(19)
C19 C18 Fe1 C17 119.5(2)
C17 C18 Fe1 C13 125.34(19)
C19 C18 Fe1 C13 -115.16(18)
C17 C18 Fe1 C16 -38.01(14)
C19 C18 Fe1 C16 81.49(14)
C17 C18 Fe1 C14 83.85(17)
C19 C18 Fe1 C14 -156.65(14)
C17 C18 Fe1 C19 -119.5(2)
C17 C18 Fe1 C15 -82.03(15)
C19 C18 Fe1 C15 37.47(12)
C19 C15 Fe1 C11 127.65(16)
C16 C15 Fe1 C11 -113.57(17)
C7 C15 Fe1 C11 6.3(2)
C19 C15 Fe1 C12 84.6(2)
C16 C15 Fe1 C12 -156.6(2)
C7 C15 Fe1 C12 -36.7(3)
C19 C15 Fe1 C10 168.58(14)
C16 C15 Fe1 C10 -72.64(16)
C7 C15 Fe1 C10 47.2(2)
C19 C15 Fe1 C17 -81.04(14)
C16 C15 Fe1 C17 37.74(14)
C7 C15 Fe1 C17 157.6(2)
C19 C15 Fe1 C13 51.1(3)
C16 C15 Fe1 C13 169.8(3)
C7 C15 Fe1 C13 -70.3(4)
C19 C15 Fe1 C16 -118.78(18)
C7 C15 Fe1 C16 119.9(2)
C19 C15 Fe1 C14 -161.6(3)
C16 C15 Fe1 C14 -42.8(4)
C7 C15 Fe1 C14 77.1(4)
C16 C15 Fe1 C19 118.78(18)
C7 C15 Fe1 C19 -121.3(2)
C19 C15 Fe1 C18 -37.34(12)
C16 C15 Fe1 C18 81.44(14)
C7 C15 Fe1 C18 -158.7(2)
C9 C4 O1 C3 170.8(3)
C5 C4 O1 C3 -11.6(4)
C2 C3 O1 C4 -72.8(3)
